data_4343477
loop_
_publ_author_name
'Wu, Xialu'
'Ding, Nini'
'Zhang, Wenhua'
'Xue, Fei'
'Hor, T. S. Andy'

_publ_section_title
;
 Spacer-Directed Selective Assembly of Copper Square or Hexagon and
 Ring-Stacks or Coordination Nanotubes.
;
_journal_issue 14
_journal_name_full 'Inorganic chemistry'
_journal_page_first 6680
_journal_page_last 6686
_journal_paper_doi 10.1021/ic502552y
_journal_volume 54
_journal_year 2015
_chemical_formula_moiety '4(C20 H18 Cu N3 O2), 4(C0.50 H1.50 O0.25), C2 H6 O, 4(Cl O4)'
_chemical_formula_sum 'C84 H84 Cl4 Cu4 N12 O26'
_chemical_formula_weight 2073.59
_chemical_name_systematic
; 
 ? 
;
_space_group_IT_number 165
_symmetry_cell_setting trigonal
_symmetry_space_group_name_Hall '-P 3 2"c'
_symmetry_space_group_name_H-M 'P -3 c 1'
_atom_sites_solution_hydrogens geom
_atom_sites_solution_primary direct
_atom_sites_solution_secondary difmap
_audit_creation_method SHELXL-97
_cell_angle_alpha 90.00
_cell_angle_beta 90.00
_cell_angle_gamma 120.00
_cell_formula_units_Z 3
_cell_length_a 25.5897(19)
_cell_length_b 25.5897(19)
_cell_length_c 14.4432(11)
_cell_measurement_reflns_used 9963
_cell_measurement_temperature 100(2)
_cell_measurement_theta_max 28.03
_cell_measurement_theta_min 2.43
_cell_volume 8190.8(11)
_computing_cell_refinement 'Bruker SAINT'
_computing_data_collection 'Bruker APEX2'
_computing_data_reduction 'Bruker SAINT'
_computing_molecular_graphics 'Bruker SHELXTL'
_computing_publication_material 'Bruker SHELXTL'
_computing_structure_refinement 'SHELXL-97 (Sheldrick, 1997)'
_computing_structure_solution 'SHELXS-97 (Sheldrick, 1990)'
_diffrn_ambient_temperature 100(2)
_diffrn_measured_fraction_theta_full 0.996
_diffrn_measured_fraction_theta_max 0.996
_diffrn_measurement_device_type 'Bruker APEX-II CCD'
_diffrn_measurement_method '\f and \w scans'
_diffrn_radiation_monochromator graphite
_diffrn_radiation_source 'fine-focus sealed tube'
_diffrn_radiation_type MoK\a
_diffrn_radiation_wavelength 0.71073
_diffrn_reflns_av_R_equivalents 0.0000
_diffrn_reflns_av_sigmaI/netI 0.0195
_diffrn_reflns_limit_h_max 0
_diffrn_reflns_limit_h_min -26
_diffrn_reflns_limit_k_max 30
_diffrn_reflns_limit_k_min 0
_diffrn_reflns_limit_l_max 17
_diffrn_reflns_limit_l_min 0
_diffrn_reflns_number 4800
_diffrn_reflns_theta_full 25.00
_diffrn_reflns_theta_max 25.00
_diffrn_reflns_theta_min 1.84
_diffrn_standards_decay_% 0
_diffrn_standards_interval_time 0
_diffrn_standards_number 0
_exptl_absorpt_coefficient_mu 0.935
_exptl_absorpt_correction_T_max 0.7295
_exptl_absorpt_correction_T_min 0.6038
_exptl_absorpt_correction_type multi-scan
_exptl_absorpt_process_details 'Sadabs, (Sheldrick 2008)'
_exptl_crystal_colour Blue
_exptl_crystal_density_diffrn 1.261
_exptl_crystal_density_method 'not measured'
_exptl_crystal_description Block
_exptl_crystal_F_000 3192
_exptl_crystal_size_max 0.60
_exptl_crystal_size_mid 0.40
_exptl_crystal_size_min 0.36
_platon_squeeze_details
;
;
_refine_diff_density_max 0.973
_refine_diff_density_min -0.675
_refine_diff_density_rms 0.115
_refine_ls_extinction_method none
_refine_ls_goodness_of_fit_ref 1.079
_refine_ls_hydrogen_treatment mixed
_refine_ls_matrix_type full
_refine_ls_number_parameters 363
_refine_ls_number_reflns 4800
_refine_ls_number_restraints 233
_refine_ls_restrained_S_all 1.077
_refine_ls_R_factor_all 0.0659
_refine_ls_R_factor_gt 0.0589
_refine_ls_shift/su_max 0.007
_refine_ls_shift/su_mean 0.000
_refine_ls_structure_factor_coef Fsqd
_refine_ls_weighting_details 'calc w=1/[\s^2^(Fo^2^)+(0.1188P)^2^+12.4878P] where P=(Fo^2^+2Fc^2^)/3'
_refine_ls_weighting_scheme calc
_refine_ls_wR_factor_gt 0.1780
_refine_ls_wR_factor_ref 0.1843
_reflns_number_gt 4176
_reflns_number_total 4800
_reflns_threshold_expression >2sigma(I)
_cod_data_source_file ic502552y_si_006.cif
_cod_data_source_block CU
_cod_depositor_comments
;
The following automatic conversions were performed:

'_symmetry_cell_setting' value 'Trigonal' changed to 'trigonal'
according to
/usr/data/users/saulius/crontab/automatic-downloads/rss-feeds/ACS/lib/dictionaries/cif_core.dic
dictionary named 'cif_core.dic' version 2.4.2 from 2011-04-26.

Automatic conversion script
Id: cif_fix_values 3271 2015-04-21 07:52:19Z andrius 

 Adding full bibliography for 4343476--4343480.cif.
;
_cod_original_sg_symbol_H-M P-3c1
_cod_database_code 4343477

loop_
_symmetry_equiv_pos_as_xyz
'x, y, z'
'-y, x-y, z'
'-x+y, -x, z'
'x-y, -y, -z+1/2'
'-x, -x+y, -z+1/2'
'y, x, -z+1/2'
'-x, -y, -z'
'y, -x+y, -z'
'x-y, x, -z'
'-x+y, y, z-1/2'
'x, x-y, z-1/2'
'-y, -x, z-1/2'

loop_
_atom_site_label
_atom_site_type_symbol
_atom_site_fract_x
_atom_site_fract_y
_atom_site_fract_z
_atom_site_U_iso_or_equiv
_atom_site_adp_type
_atom_site_occupancy
_atom_site_symmetry_multiplicity
_atom_site_calc_flag
_atom_site_refinement_flags
_atom_site_disorder_assembly
_atom_site_disorder_group
N1 N 0.33251(8) 0.04338(6) 0.51219(10) 0.0261(9) Uani 0.644(4) 1 d PGU A 1
C4 C 0.33981(9) 0.09983(6) 0.49254(11) 0.0209(10) Uani 0.644(4) 1 d PGU A 1
H4 H 0.3644 0.1333 0.5313 0.025 Uiso 0.644(4) 1 calc PR A 1
C5 C 0.31119(14) 0.10738(9) 0.41616(16) 0.0340(10) Uani 0.644(4) 1 d PGDU A 1
C6 C 0.27527(16) 0.05847(12) 0.35943(18) 0.0513(13) Uani 0.644(4) 1 d PGU A 1
H6 H 0.2557 0.0636 0.3072 0.062 Uiso 0.644(4) 1 calc PR A 1
C7 C 0.26796(15) 0.00203(10) 0.37908(17) 0.0607(16) Uani 0.644(4) 1 d PGU A 1
H7 H 0.2434 -0.0314 0.3403 0.073 Uiso 0.644(4) 1 calc PR A 1
C8 C 0.29658(11) -0.00552(6) 0.45546(13) 0.0451(13) Uani 0.644(4) 1 d PGU A 1
H8 H 0.2916 -0.0441 0.4689 0.054 Uiso 0.644(4) 1 calc PR A 1
N1X N 0.34330(8) 0.04993(7) 0.51579(10) 0.0281(16) Uani 0.356(4) 1 d PGU A 2
C4X C 0.34699(10) 0.10491(6) 0.49663(12) 0.036(2) Uani 0.356(4) 1 d PGU A 2
H4X H 0.3589 0.1346 0.5437 0.044 Uiso 0.356(4) 1 calc PR A 2
C5X C 0.33324(14) 0.11641(8) 0.40855(14) 0.0320(16) Uani 0.356(4) 1 d PGDU A 2
C6X C 0.31581(17) 0.07291(11) 0.33962(11) 0.0491(19) Uani 0.356(4) 1 d PGU A 2
H6X H 0.3064 0.0808 0.2794 0.059 Uiso 0.356(4) 1 calc PR A 2
C7X C 0.31212(17) 0.01794(10) 0.35879(11) 0.054(2) Uani 0.356(4) 1 d PGU A 2
H7X H 0.3002 -0.0118 0.3117 0.065 Uiso 0.356(4) 1 calc PR A 2
C8X C 0.32586(12) 0.00645(8) 0.44687(13) 0.0343(18) Uani 0.356(4) 1 d PGU A 2
H8X H 0.3233 -0.0311 0.4600 0.041 Uiso 0.356(4) 1 calc PR A 2
Cu1 Cu 0.337064(12) 0.359499(13) 0.35303(2) 0.02261(9) Uani 1 1 d . . .
O1 O 0.34014(7) 0.28497(8) 0.35651(12) 0.0258(4) Uani 1 1 d . . .
O2 O 0.32195(7) 0.25805(7) 0.20686(12) 0.0256(4) Uani 1 1 d . . .
N2 N 0.35069(9) 0.44279(9) 0.33269(16) 0.0292(5) Uani 1 1 d . . .
N3 N 0.42535(9) 0.40735(10) 0.38187(15) 0.0275(5) Uani 1 1 d . . .
C1 C 0.32620(10) 0.24760(11) 0.29128(18) 0.0250(6) Uani 1 1 d . . .
C2 C 0.31618(13) 0.18670(12) 0.31252(19) 0.0335(7) Uani 1 1 d . A .
H2 H 0.3011 0.1574 0.2645 0.040 Uiso 1 1 calc R . .
C3 C 0.32681(13) 0.17045(12) 0.3937(2) 0.0349(7) Uani 1 1 d D . .
H3 H 0.3454 0.2004 0.4403 0.042 Uiso 1 1 calc R A 1
C9 C 0.30815(12) 0.45708(12) 0.3127(2) 0.0357(7) Uani 1 1 d . . .
H9 H 0.2675 0.4256 0.3065 0.043 Uiso 1 1 calc R . .
C10 C 0.32168(13) 0.51610(13) 0.3009(3) 0.0475(9) Uani 1 1 d . . .
H10 H 0.2904 0.5247 0.2870 0.057 Uiso 1 1 calc R . .
C11 C 0.38023(14) 0.56245(14) 0.3091(3) 0.0514(9) Uani 1 1 d . . .
C12 C 0.42405(13) 0.54753(13) 0.3307(2) 0.0406(8) Uani 1 1 d . . .
H12 H 0.4649 0.5784 0.3377 0.049 Uiso 1 1 calc R . .
C13 C 0.40814(11) 0.48789(12) 0.34214(19) 0.0291(6) Uani 1 1 d . . .
C14 C 0.45133(11) 0.46774(11) 0.36693(18) 0.0280(6) Uani 1 1 d . . .
C15 C 0.51273(12) 0.50573(13) 0.37506(19) 0.0342(7) Uani 1 1 d . . .
H15 H 0.5298 0.5478 0.3642 0.041 Uiso 1 1 calc R . .
C16 C 0.54960(13) 0.48231(15) 0.3992(2) 0.0423(8) Uani 1 1 d . . .
C17 C 0.52200(13) 0.42105(14) 0.4174(2) 0.0414(8) Uani 1 1 d . . .
H17 H 0.5455 0.4038 0.4368 0.050 Uiso 1 1 calc R . .
C18 C 0.46073(12) 0.38529(13) 0.4075(2) 0.0342(7) Uani 1 1 d . . .
H18 H 0.4428 0.3433 0.4194 0.041 Uiso 1 1 calc R . .
C19 C 0.39620(18) 0.62725(15) 0.2948(4) 0.0844(17) Uani 1 1 d . . .
H19A H 0.4363 0.6498 0.2665 0.127 Uiso 1 1 calc R . .
H19B H 0.3964 0.6453 0.3547 0.127 Uiso 1 1 calc R . .
H19C H 0.3663 0.6286 0.2541 0.127 Uiso 1 1 calc R . .
C20 C 0.61679(14) 0.52277(18) 0.4063(3) 0.0566(10) Uani 1 1 d . . .
H20A H 0.6323 0.5091 0.4571 0.085 Uiso 1 1 calc R . .
H20B H 0.6261 0.5643 0.4182 0.085 Uiso 1 1 calc R . .
H20C H 0.6358 0.5214 0.3481 0.085 Uiso 1 1 calc R . .
Cl1 Cl 0.57071(4) 0.71574(4) 0.35070(8) 0.0624(3) Uani 1 1 d . . .
O3 O 0.52478(18) 0.7012(3) 0.4219(3) 0.1381(17) Uani 1 1 d . . .
O4 O 0.54937(11) 0.72765(12) 0.2669(2) 0.0609(7) Uani 1 1 d . . .
O5 O 0.62647(12) 0.76531(11) 0.3780(2) 0.0662(8) Uani 1 1 d . . .
O6 O 0.57260(15) 0.66282(12) 0.3451(3) 0.1122(15) Uani 1 1 d . . .
O1S O 0.2458(5) 0.4959(5) 0.0784(8) 0.0745(8) Uani 0.25 1 d PDU . .
H1S H 0.2714 0.4911 0.1077 0.112 Uiso 0.25 1 calc PR . .
C4S C 0.1996(8) 0.1127(7) 0.1109(14) 0.1164(7) Uani 0.25 1 d PDU . .
H4S1 H 0.2439 0.1318 0.1042 0.140 Uiso 0.25 1 calc PR . .
H4S2 H 0.1809 0.0880 0.0549 0.140 Uiso 0.25 1 calc PR . .
O2S O 0.1836(6) 0.1594(7) 0.1164(14) 0.1167(9) Uani 0.25 1 d PDU . .
H2S H 0.1471 0.1448 0.1027 0.175 Uiso 0.25 1 calc PR . .
C3S C 0.1792(10) 0.0709(10) 0.1970(16) 0.1161(9) Uani 0.25 1 d PDU . .
H3S1 H 0.1650 0.0878 0.2450 0.174 Uiso 0.25 1 calc PR . .
H3S2 H 0.2133 0.0676 0.2208 0.174 Uiso 0.25 1 calc PR . .
H3S3 H 0.1464 0.0307 0.1795 0.174 Uiso 0.25 1 calc PR . .
C2S C 0.2723(6) 0.5566(6) 0.0482(12) 0.0749(7) Uani 0.25 1 d PDU . .
H2S1 H 0.2887 0.5579 -0.0144 0.090 Uiso 0.25 1 calc PR . .
H2S2 H 0.3075 0.5804 0.0890 0.090 Uiso 0.25 1 calc PR . .
C1S C 0.2394(7) 0.5904(7) 0.0423(13) 0.0753(9) Uani 0.25 1 d PDU . .
H1S1 H 0.2093 0.5734 -0.0072 0.113 Uiso 0.25 1 calc PR . .
H1S2 H 0.2680 0.6329 0.0289 0.113 Uiso 0.25 1 calc PR . .
H1S3 H 0.2192 0.5872 0.1014 0.113 Uiso 0.25 1 calc PR . .

loop_
_atom_site_aniso_label
_atom_site_aniso_U_11
_atom_site_aniso_U_22
_atom_site_aniso_U_33
_atom_site_aniso_U_23
_atom_site_aniso_U_13
_atom_site_aniso_U_12
N1 0.0325(14) 0.0187(13) 0.0275(16) 0.0012(12) 0.0027(13) 0.0131(12)
C4 0.0225(14) 0.0139(14) 0.0254(17) -0.0028(13) 0.0023(14) 0.0084(12)
C5 0.0471(19) 0.0241(16) 0.0303(19) 0.0006(15) -0.0034(16) 0.0175(14)
C6 0.073(3) 0.0271(18) 0.039(2) 0.0003(17) -0.015(2) 0.0142(19)
C7 0.091(3) 0.027(2) 0.042(2) -0.0019(18) -0.023(2) 0.013(2)
C8 0.064(2) 0.0272(18) 0.036(2) -0.0038(16) -0.0070(19) 0.0166(17)
N1X 0.035(2) 0.016(2) 0.029(3) -0.001(2) 0.000(2) 0.010(2)
C4X 0.041(3) 0.033(3) 0.038(3) 0.008(3) -0.001(3) 0.020(3)
C5X 0.046(3) 0.019(2) 0.029(3) -0.002(2) -0.007(2) 0.015(2)
C6X 0.075(3) 0.024(3) 0.042(3) -0.001(2) -0.022(3) 0.020(3)
C7X 0.083(4) 0.020(3) 0.044(3) -0.007(3) -0.032(3) 0.016(3)
C8X 0.050(3) 0.007(2) 0.032(3) 0.000(2) -0.020(3) 0.004(2)
Cu1 0.02028(13) 0.02138(14) 0.0287(2) -0.00288(10) -0.00130(11) 0.01232(10)
O1 0.0277(7) 0.0251(7) 0.0304(9) -0.0035(7) -0.0037(7) 0.0176(6)
O2 0.0290(7) 0.0212(7) 0.0285(9) 0.0025(6) 0.0020(7) 0.0140(6)
N2 0.0269(9) 0.0236(9) 0.0379(12) -0.0009(9) 0.0046(9) 0.0132(8)
N3 0.0248(9) 0.0305(10) 0.0282(11) -0.0064(8) -0.0015(8) 0.0146(8)
C1 0.0222(9) 0.0253(11) 0.0303(13) 0.0009(9) 0.0015(9) 0.0140(8)
C2 0.0484(14) 0.0243(11) 0.0281(13) -0.0017(10) -0.0012(11) 0.0184(10)
C3 0.0486(14) 0.0235(11) 0.0331(14) -0.0027(10) -0.0056(12) 0.0185(10)
C9 0.0302(11) 0.0293(12) 0.0526(17) 0.0019(11) 0.0060(12) 0.0185(9)
C10 0.0352(13) 0.0324(13) 0.082(2) 0.0070(14) 0.0090(15) 0.0221(10)
C11 0.0442(15) 0.0281(13) 0.084(3) 0.0057(14) 0.0131(16) 0.0196(11)
C12 0.0326(13) 0.0271(13) 0.0565(19) -0.0003(12) 0.0077(13) 0.0107(11)
C13 0.0288(11) 0.0259(11) 0.0303(13) -0.0029(10) 0.0061(10) 0.0118(9)
C14 0.0283(11) 0.0279(11) 0.0256(13) -0.0070(10) 0.0026(10) 0.0124(9)
C15 0.0284(12) 0.0344(13) 0.0331(14) -0.0081(11) 0.0036(11) 0.0106(10)
C16 0.0270(12) 0.0529(16) 0.0391(16) -0.0154(13) -0.0027(12) 0.0141(12)
C17 0.0307(12) 0.0538(16) 0.0463(17) -0.0098(13) -0.0059(12) 0.0261(11)
C18 0.0297(11) 0.0386(13) 0.0379(15) -0.0083(11) -0.0073(11) 0.0199(10)
C19 0.0529(19) 0.0265(15) 0.173(5) 0.013(2) 0.010(3) 0.0196(14)
C20 0.0251(14) 0.063(2) 0.067(2) -0.0188(18) -0.0037(15) 0.0111(14)
Cl1 0.0445(4) 0.0536(4) 0.0962(7) 0.0056(4) -0.0158(4) 0.0300(3)
O3 0.098(2) 0.222(4) 0.118(3) 0.055(3) 0.034(2) 0.097(2)
O4 0.0627(12) 0.0607(13) 0.0699(17) -0.0083(12) -0.0149(12) 0.0389(10)
O5 0.0674(14) 0.0402(12) 0.0847(19) -0.0056(12) -0.0228(14) 0.0223(11)
O6 0.0793(18) 0.0326(13) 0.209(4) 0.0037(19) -0.063(2) 0.0161(13)
O1S 0.0754(10) 0.0829(10) 0.0689(10) 0.0064(10) 0.0289(9) 0.0424(9)
C4S 0.0596(8) 0.0899(8) 0.1539(8) -0.0066(8) -0.0313(8) 0.0031(8)
O2S 0.0599(10) 0.0901(10) 0.1540(10) -0.0066(10) -0.0310(10) 0.0029(10)
C3S 0.0594(11) 0.0898(11) 0.1539(11) -0.0067(11) -0.0313(11) 0.0034(11)
C2S 0.0757(8) 0.0832(8) 0.0693(8) 0.0059(8) 0.0287(8) 0.0423(8)
C1S 0.0760(11) 0.0834(11) 0.0695(11) 0.0059(11) 0.0283(11) 0.0422(10)

loop_
_atom_type_symbol
_atom_type_description
_atom_type_scat_dispersion_real
_atom_type_scat_dispersion_imag
_atom_type_scat_source
C C 0.0033 0.0016 'International Tables Vol C Tables 4.2.6.8 and 6.1.1.4'
H H 0.0000 0.0000 'International Tables Vol C Tables 4.2.6.8 and 6.1.1.4'
N N 0.0061 0.0033 'International Tables Vol C Tables 4.2.6.8 and 6.1.1.4'
O O 0.0106 0.0060 'International Tables Vol C Tables 4.2.6.8 and 6.1.1.4'
Cl Cl 0.1484 0.1585 'International Tables Vol C Tables 4.2.6.8 and 6.1.1.4'
Cu Cu 0.3201 1.2651 'International Tables Vol C Tables 4.2.6.8 and 6.1.1.4'

loop_
_geom_angle_atom_site_label_1
_geom_angle_atom_site_label_2
_geom_angle_atom_site_label_3
_geom_angle
_geom_angle_site_symmetry_1
_geom_angle_site_symmetry_3
C4 N1 C8 120.0 . .
C4 N1 Cu1 122.26(8) . 8_556
C8 N1 Cu1 116.44(7) . 8_556
N1 C4 C5 120.0 . .
N1 C4 H4 120.0 . .
C5 C4 H4 120.0 . .
C6 C5 C4 120.0 . .
C6 C5 C3 122.99(16) . .
C4 C5 C3 116.64(17) . .
C5 C6 C7 120.0 . .
C5 C6 H6 120.0 . .
C7 C6 H6 120.0 . .
C8 C7 C6 120.0 . .
C8 C7 H7 120.0 . .
C6 C7 H7 120.0 . .
C7 C8 N1 120.0 . .
C7 C8 H8 120.0 . .
N1 C8 H8 120.0 . .
C8X N1X C4X 120.0 . .
C8X N1X Cu1 114.18(8) . 8_556
C4X N1X Cu1 125.79(8) . 8_556
N1X C4X C5X 120.0 . .
N1X C4X H4X 120.0 . .
C5X C4X H4X 120.0 . .
C6X C5X C4X 120.0 . .
C6X C5X C3 120.03(16) . .
C4X C5X C3 119.09(17) . .
C5X C6X C7X 120.0 . .
C5X C6X H6X 120.0 . .
C7X C6X H6X 120.0 . .
C8X C7X C6X 120.0 . .
C8X C7X H7X 120.0 . .
C6X C7X H7X 120.0 . .
C7X C8X N1X 120.0 . .
C7X C8X H8X 120.0 . .
N1X C8X H8X 120.0 . .
O1 Cu1 O2 93.92(7) . 6
O1 Cu1 N2 167.21(8) . .
O2 Cu1 N2 92.59(8) 6 .
O1 Cu1 N3 90.44(8) . .
O2 Cu1 N3 165.13(8) 6 .
N2 Cu1 N3 80.61(9) . .
O1 Cu1 N1X 93.5(3) . 9_556
O2 Cu1 N1X 89.12(17) 6 9_556
N2 Cu1 N1X 97.6(3) . 9_556
N3 Cu1 N1X 104.81(19) . 9_556
O1 Cu1 N1 87.67(6) . 9_556
O2 Cu1 N1 87.72(7) 6 9_556
N2 Cu1 N1 103.59(8) . 9_556
N3 Cu1 N1 106.67(8) . 9_556
N1X Cu1 N1 6.1(3) 9_556 9_556
C1 O1 Cu1 126.08(17) . .
C1 O2 Cu1 126.58(15) . 6
C9 N2 C13 118.4(2) . .
C9 N2 Cu1 126.05(17) . .
C13 N2 Cu1 115.6(2) . .
C18 N3 C14 118.3(2) . .
C18 N3 Cu1 126.50(18) . .
C14 N3 Cu1 115.00(18) . .
O1 C1 O2 125.6(2) . .
O1 C1 C2 118.6(2) . .
O2 C1 C2 115.8(2) . .
C3 C2 C1 124.2(2) . .
C3 C2 H2 117.9 . .
C1 C2 H2 117.9 . .
C2 C3 C5X 123.9(3) . .
C2 C3 C5 123.3(2) . .
C5X C3 C5 19.5 . .
C2 C3 H3 118.3 . .
C5X C3 H3 113.9 . .
C5 C3 H3 118.3 . .
N2 C9 C10 122.0(2) . .
N2 C9 H9 119.0 . .
C10 C9 H9 119.0 . .
C11 C10 C9 120.2(3) . .
C11 C10 H10 119.9 . .
C9 C10 H10 119.9 . .
C10 C11 C12 117.6(3) . .
C10 C11 C19 121.0(3) . .
C12 C11 C19 121.3(3) . .
C13 C12 C11 119.9(3) . .
C13 C12 H12 120.0 . .
C11 C12 H12 120.0 . .
N2 C13 C12 121.9(3) . .
N2 C13 C14 114.3(2) . .
C12 C13 C14 123.8(2) . .
N3 C14 C15 121.7(3) . .
N3 C14 C13 114.1(2) . .
C15 C14 C13 124.2(3) . .
C14 C15 C16 119.8(3) . .
C14 C15 H15 120.1 . .
C16 C15 H15 120.1 . .
C17 C16 C15 117.6(3) . .
C17 C16 C20 121.8(3) . .
C15 C16 C20 120.6(3) . .
C18 C17 C16 120.1(3) . .
C18 C17 H17 120.0 . .
C16 C17 H17 120.0 . .
N3 C18 C17 122.5(3) . .
N3 C18 H18 118.8 . .
C17 C18 H18 118.8 . .
C11 C19 H19A 109.5 . .
C11 C19 H19B 109.5 . .
H19A C19 H19B 109.5 . .
C11 C19 H19C 109.5 . .
H19A C19 H19C 109.5 . .
H19B C19 H19C 109.5 . .
C16 C20 H20A 109.5 . .
C16 C20 H20B 109.5 . .
H20A C20 H20B 109.5 . .
C16 C20 H20C 109.5 . .
H20A C20 H20C 109.5 . .
H20B C20 H20C 109.5 . .
O6 Cl1 O5 112.50(19) . .
O6 Cl1 O4 111.4(2) . .
O5 Cl1 O4 111.65(17) . .
O6 Cl1 O3 102.1(3) . .
O5 Cl1 O3 110.8(3) . .
O4 Cl1 O3 107.9(2) . .
C2S O1S H1S 109.5 . .
O2S C4S C3S 112.9(19) . .
O2S C4S H4S1 109.0 . .
C3S C4S H4S1 109.0 . .
O2S C4S H4S2 109.0 . .
C3S C4S H4S2 109.0 . .
H4S1 C4S H4S2 107.8 . .
C4S O2S H2S 109.5 . .
C4S C3S H3S1 109.5 . .
C4S C3S H3S2 109.5 . .
H3S1 C3S H3S2 109.5 . .
C4S C3S H3S3 109.5 . .
H3S1 C3S H3S3 109.5 . .
H3S2 C3S H3S3 109.5 . .
O1S C2S C1S 123.8(12) . .
O1S C2S H2S1 106.4 . .
C1S C2S H2S1 106.4 . .
O1S C2S H2S2 106.4 . .
C1S C2S H2S2 106.4 . .
H2S1 C2S H2S2 106.5 . .
C2S C1S H1S1 109.5 . .
C2S C1S H1S2 109.5 . .
H1S1 C1S H1S2 109.5 . .
C2S C1S H1S3 109.5 . .
H1S1 C1S H1S3 109.5 . .
H1S2 C1S H1S3 109.5 . .

loop_
_geom_bond_atom_site_label_1
_geom_bond_atom_site_label_2
_geom_bond_distance
_geom_bond_site_symmetry_2
N1 C4 1.3900 .
N1 C8 1.3900 .
N1 Cu1 2.2191(14) 8_556
C4 C5 1.3900 .
C4 H4 0.9500 .
C5 C6 1.3900 .
C5 C3 1.492(3) .
C6 C7 1.3900 .
C6 H6 0.9500 .
C7 C8 1.3900 .
C7 H7 0.9500 .
C8 H8 0.9500 .
N1X C8X 1.3899 .
N1X C4X 1.3900 .
N1X Cu1 2.1328(15) 8_556
C4X C5X 1.3901 .
C4X H4X 0.9500 .
C5X C6X 1.3900 .
C5X C3 1.488(3) .
C6X C7X 1.3900 .
C6X H6X 0.9500 .
C7X C8X 1.3898 .
C7X H7X 0.9500 .
C8X H8X 0.9500 .
Cu1 O1 1.948(2) .
Cu1 O2 1.9537(17) 6
Cu1 N2 2.002(2) .
Cu1 N3 2.003(2) .
Cu1 N1X 2.133(8) 9_556
Cu1 N1 2.2191(14) 9_556
O1 C1 1.260(3) .
O2 C1 1.265(3) .
O2 Cu1 1.9537(17) 6
N2 C9 1.342(4) .
N2 C13 1.347(3) .
N3 C18 1.336(4) .
N3 C14 1.360(3) .
C1 C2 1.480(4) .
C2 C3 1.317(4) .
C2 H2 0.9500 .
C3 H3 0.9500 .
C9 C10 1.381(4) .
C9 H9 0.9500 .
C10 C11 1.374(4) .
C10 H10 0.9500 .
C11 C12 1.389(5) .
C11 C19 1.510(5) .
C12 C13 1.379(4) .
C12 H12 0.9500 .
C13 C14 1.478(4) .
C14 C15 1.379(4) .
C15 C16 1.391(5) .
C15 H15 0.9500 .
C16 C17 1.385(5) .
C16 C20 1.503(4) .
C17 C18 1.372(4) .
C17 H17 0.9500 .
C18 H18 0.9500 .
C19 H19A 0.9800 .
C19 H19B 0.9800 .
C19 H19C 0.9800 .
C20 H20A 0.9800 .
C20 H20B 0.9800 .
C20 H20C 0.9800 .
Cl1 O6 1.381(4) .
Cl1 O5 1.411(3) .
Cl1 O4 1.423(3) .
Cl1 O3 1.463(4) .
O1S C2S 1.417(14) .
O1S H1S 0.8400 .
C4S O2S 1.446(17) .
C4S C3S 1.551(17) .
C4S H4S1 0.9900 .
C4S H4S2 0.9900 .
O2S H2S 0.8400 .
C3S H3S1 0.9800 .
C3S H3S2 0.9800 .
C3S H3S3 0.9800 .
C2S C1S 1.481(16) .
C2S H2S1 0.9900 .
C2S H2S2 0.9900 .
C1S H1S1 0.9800 .
C1S H1S2 0.9800 .
C1S H1S3 0.9800 .

loop_
_platon_squeeze_void_nr
_platon_squeeze_void_average_x
_platon_squeeze_void_average_y
_platon_squeeze_void_average_z
_platon_squeeze_void_volume
_platon_squeeze_void_count_electrons
_platon_squeeze_void_content
1 0.000 0.000 -0.011 368 14 ' '
